data_1008278
loop_
_publ_author_name
'Ibanez, A'
'Jumas, J C'
'Olivier-Fourcade, J'
'Philippot, E'

_publ_section_title
;
Mise en evidence d'un desordre statistique dans les structures
chalcogenoiodures d'etain et d'antimoine.
;
_journal_coden_ASTM JSSCBI
_journal_name_full 'Journal of Solid State Chemistry'
_journal_page_first 83
_journal_page_last 91
_journal_paper_doi 10.1016/0022-4596(84)90250-0
_journal_volume 55
_journal_year 1984
_chemical_formula_structural 'Sn2 Sb Se2 I3'
_chemical_formula_sum 'I3 Sb Se2 Sn2'
_chemical_name_systematic 'Ditin antimony diselenide triiodide'
_space_group_IT_number 63
_symmetry_cell_setting orthorhombic
_symmetry_Int_Tables_number 63
_symmetry_space_group_name_Hall '-C 2c 2'
_symmetry_space_group_name_H-M 'C m c m'
_cell_angle_alpha 90
_cell_angle_beta 90
_cell_angle_gamma 90
_cell_formula_units_Z 4
_cell_length_a 4.298(3)
_cell_length_b 14.085(5)
_cell_length_c 17.222(8)
_cell_volume 1042.6
_refine_ls_R_factor_all 0.044
_cod_database_code 1008278

loop_
_symmetry_equiv_pos_as_xyz
x,y,z
x,-y,-z
x,y,1/2-z
x,-y,1/2+z
-x,-y,-z
-x,y,z
-x,-y,1/2+z
-x,y,1/2-z
1/2+x,1/2+y,z
1/2+x,1/2-y,-z
1/2+x,1/2+y,1/2-z
1/2+x,1/2-y,1/2+z
1/2-x,1/2-y,-z
1/2-x,1/2+y,z
1/2-x,1/2-y,1/2+z
1/2-x,1/2+y,1/2-z

loop_
_atom_site_aniso_label
_atom_site_aniso_U_11
_atom_site_aniso_U_12
_atom_site_aniso_U_13
_atom_site_aniso_U_22
_atom_site_aniso_U_23
_atom_site_aniso_U_33
I1 0.0217(6) 0. 0. 0.0287(5) -0.0081(8) 0.0260(5)
I2 0.0195(8) 0. 0. 0.0297(8) 0. 0.0233(7)
Se1 0.0223(8) 0. 0. 0.0224(7) -0.001(1) 0.0134(7)
Sn1 0.0301(8) 0. 0. 0.0479(8) 0.006(1) 0.0339(7)
Sb1 0.035(1) 0. 0. 0.046(1) -0.019(2) 0.037(3)

loop_
_atom_site_label
_atom_site_type_symbol
_atom_site_symmetry_multiplicity
_atom_site_Wyckoff_symbol
_atom_site_fract_x
_atom_site_fract_y
_atom_site_fract_z
_atom_site_occupancy
_atom_site_attached_hydrogens
_atom_site_calc_flag
I1 I1- 8 f 0. 0.44217(8) 0.12365(7) 1. 0 d
I2 I1- 4 c 0. 0.1480(1) 0.25 1. 0 d
Se1 Se2- 8 f 0. 0.7235(1) 0.08265(9) 1. 0 d
Sn1 Sn2+ 8 f 0. 0.1289(1) 0.012330(8) 1. 0 d
Sb1 Sb3+ 8 f 0. 0.8007(2) 0.2339(2) 0.5 0 d

loop_
_atom_type_symbol
_atom_type_oxidation_number
I1- -1.000
Se2- -2.000
Sn2+ 2.000
Sb3+ 3.000
